data_7152943
loop_
_publ_author_name
'Kusukawa, Takahiro'
'Matsumoto, Kazuya'
'Nakamura, Hajime'
'Iizuka, Wataru'
'Toyama, Keisuke'
'Takeshita, Shota'

_publ_section_title
;
 Four-component assembly in the crystalline state driven by
 amidinium-carboxylate salt bridge formation from an aqueous solution.
;
_journal_issue 22
_journal_name_full 'Organic &amp; biomolecular chemistry'
_journal_page_first 3692
_journal_page_last 3698
_journal_paper_doi 10.1039/c3ob40309b
_journal_volume 11
_journal_year 2013
_chemical_formula_moiety 'C24 H28 N4 O8 '
_chemical_formula_sum 'C24 H28 N4 O8'
_chemical_formula_weight 500.51
_space_group_IT_number 2
_symmetry_cell_setting triclinic
_symmetry_Int_Tables_number 2
_symmetry_space_group_name_Hall '-P 1'
_symmetry_space_group_name_H-M 'P -1'
_cell_angle_alpha 108.959(14)
_cell_angle_beta 94.679(15)
_cell_angle_gamma 114.816(11)
_cell_formula_units_Z 2
_cell_length_a 11.6126(14)
_cell_length_b 12.017(2)
_cell_length_c 10.144(2)
_cell_measurement_reflns_used 23
_cell_measurement_temperature 213.1
_cell_measurement_theta_max 29.0
_cell_measurement_theta_min 25.1
_cell_volume 1175.4(4)
_computing_cell_refinement WinAFC
_computing_data_collection WinAFC
_computing_data_reduction CrystalStructure
_computing_publication_material 'CrystalStructure 3.8'
_computing_structure_refinement SHELXL
_computing_structure_solution SHELXS97
_diffrn_ambient_temperature 213
_diffrn_measured_fraction_theta_full 0.999
_diffrn_measured_fraction_theta_max 0.999
_diffrn_measurement_device_type 'Rigaku AFC7R'
_diffrn_measurement_method \w-2\q
_diffrn_radiation_type 'Cu K\a'
_diffrn_radiation_wavelength 1.54178
_diffrn_reflns_av_R_equivalents 0.041
_diffrn_reflns_limit_h_max 13
_diffrn_reflns_limit_h_min -13
_diffrn_reflns_limit_k_max 14
_diffrn_reflns_limit_k_min -13
_diffrn_reflns_limit_l_max 8
_diffrn_reflns_limit_l_min -12
_diffrn_reflns_number 5778
_diffrn_reflns_theta_full 67.24
_diffrn_reflns_theta_max 67.24
_diffrn_standards_decay_% -4.45
_diffrn_standards_interval_count 0
_diffrn_standards_number 3
_exptl_absorpt_coefficient_mu 0.904
_exptl_absorpt_correction_T_max 0.914
_exptl_absorpt_correction_T_min 0.836
_exptl_absorpt_correction_type psi-scan
_exptl_absorpt_process_details '(North, Phillips & Mathews, 1968)'
_exptl_crystal_colour colorless
_exptl_crystal_density_diffrn 1.414
_exptl_crystal_density_method 'not measured'
_exptl_crystal_description prismatic
_exptl_crystal_F_000 528.00
_exptl_crystal_size_max 0.10
_exptl_crystal_size_mid 0.10
_exptl_crystal_size_min 0.10
_refine_diff_density_max 1.74
_refine_diff_density_min -0.57
_refine_ls_extinction_method none
_refine_ls_goodness_of_fit_ref 1.073
_refine_ls_hydrogen_treatment refall
_refine_ls_number_parameters 338
_refine_ls_number_reflns 4211
_refine_ls_R_factor_gt 0.0758
_refine_ls_shift/su_max 0.0000
_refine_ls_structure_factor_coef Fsqd
_refine_ls_weighting_details 'w = 1/[\s^2^(Fo^2^)+(0.1261P)^2^+1.2237P] where P=(Fo^2^+2Fc^2^)/3'
_refine_ls_weighting_scheme calc
_refine_ls_wR_factor_ref 0.2518
_reflns_number_gt 2364
_reflns_number_total 4211
_reflns_threshold_expression F^2^>2.0\s(F^2^)
_cod_data_source_file c3ob40309b.txt
_cod_data_source_block '_Cytidine_(Rigaku_Master_f'
_cod_original_cell_volume 1175.4(3)
_cod_original_formula_sum 'C24 H28 N4 O8 '
_cod_database_code 7152943

loop_
_symmetry_equiv_pos_site_id
_symmetry_equiv_pos_as_xyz
1 +X,+Y,+Z
2 -X,-Y,-Z

loop_
_atom_site_label
_atom_site_type_symbol
_atom_site_fract_x
_atom_site_fract_y
_atom_site_fract_z
_atom_site_U_iso_or_equiv
_atom_site_adp_type
_atom_site_occupancy
_atom_site_symmetry_multiplicity
_atom_site_calc_flag
_atom_site_refinement_flags
O(1) O 0.7637(2) 0.4312(3) 0.2322(4) 0.0386(8) Uani 1.00 1 d .
O(2) O 0.7844(3) 0.2898(3) 0.3151(4) 0.0425(9) Uani 1.00 1 d .
O(3) O 1.4250(3) 0.7091(3) 0.2343(3) 0.0376(8) Uani 1.00 1 d .
O(4) O 1.4460(2) 0.5526(3) 0.2894(3) 0.0362(7) Uani 1.00 1 d .
O(5) O 0.6057(3) 0.0704(3) 0.6178(3) 0.0393(8) Uiso 1.00 1 d .
O(6) O 1.6465(5) 0.9982(5) 0.1093(5) 0.0831(14) Uiso 1.00 1 d .
O(7) O 1.3869(5) 0.8108(6) 0.0168(6) 0.0966(17) Uiso 1.00 1 d .
O(8) O 0.7837(6) 0.1222(6) 0.4435(7) 0.115(2) Uiso 1.00 1 d .
N(1) N 0.3217(4) 0.3896(4) -0.1808(4) 0.0343(9) Uani 1.00 1 d .
N(2) N 0.3438(4) 0.2187(4) -0.1551(4) 0.0334(9) Uani 1.00 1 d .
N(3) N 0.5203(3) 0.3648(4) 0.3098(4) 0.0301(8) Uani 1.00 1 d .
N(4) N 0.5177(3) 0.1792(4) 0.3289(4) 0.0352(9) Uani 1.00 1 d .
C(1) C 0.1503(3) 0.2408(4) -0.1079(4) 0.0260(9) Uani 1.00 1 d .
C(2) C 0.0472(4) 0.2285(4) -0.1956(4) 0.0293(9) Uani 1.00 1 d .
C(3) C -0.0787(4) 0.1804(4) -0.1703(5) 0.0319(10) Uani 1.00 1 d .
C(4) C -0.0985(3) 0.1470(4) -0.0550(4) 0.0278(9) Uani 1.00 1 d .
C(5) C 0.0694(4) 0.1142(4) 0.3830(4) 0.0305(10) Uani 1.00 1 d .
C(6) C 0.1676(4) 0.1239(4) 0.4748(4) 0.0295(9) Uani 1.00 1 d .
C(7) C 0.2945(4) 0.1679(4) 0.4506(4) 0.0300(9) Uani 1.00 1 d .
C(8) C 0.3215(3) 0.2020(4) 0.3373(4) 0.0252(8) Uani 1.00 1 d .
C(9) C 0.2383(3) 0.2219(4) 0.1144(4) 0.0243(8) Uani 1.00 1 d .
C(10) C -0.0108(3) 0.1305(4) 0.1625(4) 0.0258(9) Uani 1.00 1 d .
C(11) C 0.2191(3) 0.1910(4) 0.2355(4) 0.0242(8) Uani 1.00 1 d .
C(12) C 0.0905(3) 0.1443(3) 0.2597(4) 0.0234(8) Uani 1.00 1 d .
C(13) C 0.1361(3) 0.2080(3) 0.0169(4) 0.0230(8) Uani 1.00 1 d .
C(14) C 0.0079(3) 0.1608(3) 0.0428(4) 0.0237(8) Uani 1.00 1 d .
C(15) C 0.2781(4) 0.2852(4) -0.1479(4) 0.0272(9) Uani 1.00 1 d .
C(16) C 0.4590(3) 0.2505(4) 0.3236(4) 0.0249(8) Uani 1.00 1 d .
C(17) C 0.9743(3) 0.4447(4) 0.2778(4) 0.0264(9) Uani 1.00 1 d .
C(18) C 1.0198(4) 0.5145(4) 0.1911(5) 0.0311(9) Uani 1.00 1 d .
C(19) C 1.1503(4) 0.5665(4) 0.1878(5) 0.0337(10) Uani 1.00 1 d .
C(20) C 1.2380(3) 0.5499(4) 0.2709(4) 0.0259(9) Uani 1.00 1 d .
C(21) C 1.1936(3) 0.4803(4) 0.3577(4) 0.0273(9) Uani 1.00 1 d .
C(22) C 1.0625(3) 0.4284(4) 0.3611(4) 0.0270(9) Uani 1.00 1 d .
C(23) C 0.8306(4) 0.3840(4) 0.2744(4) 0.0281(9) Uani 1.00 1 d .
C(24) C 1.3804(4) 0.6075(4) 0.2654(4) 0.0278(9) Uani 1.00 1 d .
H(1) H 0.0599 0.2526 -0.2747 0.035 Uiso 1.00 1 c R
H(2) H -0.1492 0.1712 -0.2332 0.038 Uiso 1.00 1 c R
H(3) H -0.1829 0.1145 -0.0393 0.033 Uiso 1.00 1 c R
H(4) H -0.0142 0.0872 0.4009 0.037 Uiso 1.00 1 c R
H(5) H 0.1517 0.1015 0.5545 0.035 Uiso 1.00 1 c R
H(6) H 0.3620 0.1737 0.5147 0.036 Uiso 1.00 1 c R
H(7) H 0.3227 0.2529 0.0983 0.029 Uiso 1.00 1 c R
H(8) H -0.0951 0.0994 0.1785 0.031 Uiso 1.00 1 c R
H(9) H 0.9614 0.5264 0.1344 0.037 Uiso 1.00 1 c R
H(10) H 1.1798 0.6135 0.1289 0.040 Uiso 1.00 1 c R
H(11) H 1.2522 0.4682 0.4141 0.033 Uiso 1.00 1 c R
H(12) H 1.0331 0.3819 0.4204 0.032 Uiso 1.00 1 c R
H(13) H 0.274(5) 0.433(5) -0.186(5) 0.037(13) Uiso 1.00 1 c .
H(14) H 0.387(4) 0.414(4) -0.212(5) 0.027(12) Uiso 1.00 1 c .
H(15) H 0.306(4) 0.146(4) -0.139(5) 0.030(12) Uiso 1.00 1 c .
H(16) H 0.425(7) 0.251(7) -0.185(7) 0.08(2) Uiso 1.00 1 c .
H(17) H 0.606(5) 0.397(5) 0.304(5) 0.039(13) Uiso 1.00 1 c .
H(18) H 0.482(5) 0.415(6) 0.315(6) 0.060(18) Uiso 1.00 1 c .
H(19) H 0.609(5) 0.222(5) 0.321(5) 0.046(15) Uiso 1.00 1 c .
H(20) H 0.476(5) 0.094(5) 0.330(5) 0.050(15) Uiso 1.00 1 c .

loop_
_atom_site_aniso_label
_atom_site_aniso_U_11
_atom_site_aniso_U_22
_atom_site_aniso_U_33
_atom_site_aniso_U_12
_atom_site_aniso_U_13
_atom_site_aniso_U_23
O(1) 0.0222(15) 0.0432(18) 0.067(2) 0.0187(14) 0.0163(15) 0.0353(17)
O(2) 0.0272(16) 0.049(2) 0.069(2) 0.0182(15) 0.0188(16) 0.0432(19)
O(3) 0.0293(16) 0.0362(17) 0.062(2) 0.0176(14) 0.0231(15) 0.0307(16)
O(4) 0.0233(15) 0.0364(17) 0.063(2) 0.0175(13) 0.0173(14) 0.0300(16)
N(1) 0.029(2) 0.039(2) 0.052(2) 0.0197(18) 0.0222(19) 0.031(2)
N(2) 0.033(2) 0.038(2) 0.050(2) 0.0234(18) 0.0231(18) 0.0306(19)
N(3) 0.0194(18) 0.039(2) 0.043(2) 0.0154(17) 0.0131(16) 0.0255(18)
N(4) 0.025(2) 0.038(2) 0.054(2) 0.0165(17) 0.0140(18) 0.029(2)
C(1) 0.023(2) 0.027(2) 0.030(2) 0.0118(17) 0.0098(17) 0.0129(17)
C(2) 0.029(2) 0.034(2) 0.033(2) 0.0193(19) 0.0089(18) 0.0167(19)
C(3) 0.022(2) 0.033(2) 0.041(2) 0.0141(18) 0.0006(18) 0.015(2)
C(4) 0.0139(18) 0.029(2) 0.040(2) 0.0096(16) 0.0073(17) 0.0132(19)
C(5) 0.027(2) 0.029(2) 0.038(2) 0.0100(19) 0.0157(19) 0.020(2)
C(6) 0.029(2) 0.031(2) 0.031(2) 0.0100(18) 0.0135(18) 0.0204(19)
C(7) 0.027(2) 0.033(2) 0.031(2) 0.0129(19) 0.0059(18) 0.0164(19)
C(8) 0.024(2) 0.023(2) 0.033(2) 0.0113(16) 0.0109(17) 0.0145(17)
C(9) 0.0156(18) 0.028(2) 0.031(2) 0.0089(16) 0.0094(16) 0.0149(18)
C(10) 0.0200(19) 0.025(2) 0.036(2) 0.0113(17) 0.0137(17) 0.0133(18)
C(11) 0.0212(19) 0.024(2) 0.026(2) 0.0092(16) 0.0093(16) 0.0105(17)
C(12) 0.0193(19) 0.0196(19) 0.032(2) 0.0076(16) 0.0098(16) 0.0120(17)
C(13) 0.0191(19) 0.0214(19) 0.030(2) 0.0103(16) 0.0078(16) 0.0115(17)
C(14) 0.0204(19) 0.0216(19) 0.033(2) 0.0108(16) 0.0085(16) 0.0132(17)
C(15) 0.024(2) 0.030(2) 0.028(2) 0.0119(18) 0.0071(17) 0.0141(18)
C(16) 0.0206(19) 0.031(2) 0.031(2) 0.0128(17) 0.0080(16) 0.0207(18)
C(17) 0.0197(19) 0.026(2) 0.032(2) 0.0103(17) 0.0065(16) 0.0107(18)
C(18) 0.026(2) 0.036(2) 0.039(2) 0.0167(19) 0.0083(18) 0.020(2)
C(19) 0.030(2) 0.037(2) 0.045(2) 0.016(2) 0.014(2) 0.027(2)
C(20) 0.021(2) 0.026(2) 0.030(2) 0.0096(17) 0.0076(16) 0.0106(17)
C(21) 0.022(2) 0.033(2) 0.033(2) 0.0153(18) 0.0097(17) 0.0158(19)
C(22) 0.023(2) 0.029(2) 0.035(2) 0.0132(17) 0.0128(17) 0.0170(19)
C(23) 0.024(2) 0.029(2) 0.034(2) 0.0124(18) 0.0087(17) 0.0156(19)
C(24) 0.026(2) 0.028(2) 0.034(2) 0.0142(18) 0.0114(17) 0.0141(18)

loop_
_atom_type_symbol
_atom_type_description
_atom_type_scat_dispersion_real
_atom_type_scat_dispersion_imag
_atom_type_scat_source
C C 0.018 0.009
;
International Tables for Crystallography
(1992, Vol. C, Tables 4.2.6.8 and 6.1.1.4)
;
H H 0.000 0.000
;
International Tables for Crystallography
(1992, Vol. C, Table 6.1.1.4)
;
N N 0.031 0.018
;
International Tables for Crystallography
(1992, Vol. C, Tables 4.2.6.8 and 6.1.1.4)
;
O O 0.049 0.032
;
International Tables for Crystallography
(1992, Vol. C, Tables 4.2.6.8 and 6.1.1.4)
;

loop_
_geom_angle_atom_site_label_1
_geom_angle_atom_site_label_2
_geom_angle_atom_site_label_3
_geom_angle
_geom_angle_publ_flag
C(2) C(1) C(13) 121.4(4) yes
C(2) C(1) C(15) 117.4(4) yes
C(13) C(1) C(15) 121.2(4) yes
C(1) C(2) C(3) 121.2(5) yes
C(2) C(3) C(4) 120.2(4) yes
C(3) C(4) C(14) 120.8(4) yes
C(6) C(5) C(12) 121.1(4) yes
C(5) C(6) C(7) 119.8(4) yes
C(6) C(7) C(8) 121.8(4) yes
C(7) C(8) C(11) 120.2(4) yes
C(7) C(8) C(16) 117.6(4) yes
C(11) C(8) C(16) 122.2(4) yes
C(11) C(9) C(13) 122.1(3) yes
C(12) C(10) C(14) 122.4(4) yes
C(8) C(11) C(9) 123.7(3) yes
C(8) C(11) C(12) 117.6(4) yes
C(9) C(11) C(12) 118.7(4) yes
C(5) C(12) C(10) 121.4(4) yes
C(5) C(12) C(11) 119.6(4) yes
C(10) C(12) C(11) 119.0(4) yes
C(1) C(13) C(9) 124.6(3) yes
C(1) C(13) C(14) 117.0(4) yes
C(9) C(13) C(14) 118.4(4) yes
C(4) C(14) C(10) 121.1(4) yes
C(4) C(14) C(13) 119.4(4) yes
C(10) C(14) C(13) 119.4(4) yes
N(1) C(15) N(2) 120.1(4) yes
N(1) C(15) C(1) 118.9(5) yes
N(2) C(15) C(1) 121.0(4) yes
N(3) C(16) N(4) 121.2(4) yes
N(3) C(16) C(8) 119.9(5) yes
N(4) C(16) C(8) 118.8(4) yes
C(18) C(17) C(22) 118.8(4) yes
C(18) C(17) C(23) 119.4(4) yes
C(22) C(17) C(23) 121.7(4) yes
C(17) C(18) C(19) 120.6(5) yes
C(18) C(19) C(20) 120.5(5) yes
C(19) C(20) C(21) 119.4(4) yes
C(19) C(20) C(24) 119.6(4) yes
C(21) C(20) C(24) 121.0(4) yes
C(20) C(21) C(22) 119.9(4) yes
C(17) C(22) C(21) 120.8(4) yes
O(1) C(23) O(2) 123.5(4) yes
O(1) C(23) C(17) 118.4(4) yes
O(2) C(23) C(17) 118.1(5) yes
O(3) C(24) O(4) 124.1(4) yes
O(3) C(24) C(20) 116.6(4) yes
O(4) C(24) C(20) 119.3(4) yes
C(15) N(1) H(13) 122(3) no
C(15) N(1) H(14) 123(4) no
H(13) N(1) H(14) 114(5) no
C(15) N(2) H(15) 115(4) no
C(15) N(2) H(16) 117(5) no
H(15) N(2) H(16) 127(6) no
C(16) N(3) H(17) 121(4) no
C(16) N(3) H(18) 119(4) no
H(17) N(3) H(18) 120(5) no
C(16) N(4) H(19) 112(4) no
C(16) N(4) H(20) 124(4) no
H(19) N(4) H(20) 123(6) no
C(1) C(2) H(1) 119.4 no
C(3) C(2) H(1) 119.4 no
C(2) C(3) H(2) 119.9 no
C(4) C(3) H(2) 119.9 no
C(3) C(4) H(3) 119.6 no
C(14) C(4) H(3) 119.6 no
C(6) C(5) H(4) 119.5 no
C(12) C(5) H(4) 119.5 no
C(5) C(6) H(5) 120.1 no
C(7) C(6) H(5) 120.1 no
C(6) C(7) H(6) 119.1 no
C(8) C(7) H(6) 119.1 no
C(11) C(9) H(7) 119.0 no
C(13) C(9) H(7) 119.0 no
C(12) C(10) H(8) 118.8 no
C(14) C(10) H(8) 118.8 no
C(17) C(18) H(9) 119.7 no
C(19) C(18) H(9) 119.7 no
C(18) C(19) H(10) 119.8 no
C(20) C(19) H(10) 119.8 no
C(20) C(21) H(11) 120.0 no
C(22) C(21) H(11) 120.0 no
C(17) C(22) H(12) 119.6 no
C(21) C(22) H(12) 119.6 no

loop_
_geom_bond_atom_site_label_1
_geom_bond_atom_site_label_2
_geom_bond_distance
_geom_bond_publ_flag
O(1) C(23) 1.259(7) yes
O(2) C(23) 1.253(6) yes
O(3) C(24) 1.268(6) yes
O(4) C(24) 1.253(7) yes
N(1) C(15) 1.307(7) yes
N(2) C(15) 1.307(8) yes
N(3) C(16) 1.317(6) yes
N(4) C(16) 1.310(8) yes
C(1) C(2) 1.356(7) yes
C(1) C(13) 1.446(7) yes
C(1) C(15) 1.492(6) yes
C(2) C(3) 1.409(6) yes
C(3) C(4) 1.361(7) yes
C(4) C(14) 1.435(6) yes
C(5) C(6) 1.352(7) yes
C(5) C(12) 1.423(7) yes
C(6) C(7) 1.414(6) yes
C(7) C(8) 1.358(7) yes
C(8) C(11) 1.441(6) yes
C(8) C(16) 1.489(6) yes
C(9) C(11) 1.403(7) yes
C(9) C(13) 1.396(6) yes
C(10) C(12) 1.386(6) yes
C(10) C(14) 1.385(7) yes
C(11) C(12) 1.432(6) yes
C(13) C(14) 1.435(6) yes
C(17) C(18) 1.392(7) yes
C(17) C(22) 1.391(7) yes
C(17) C(23) 1.507(6) yes
C(18) C(19) 1.384(6) yes
C(19) C(20) 1.388(8) yes
C(20) C(21) 1.390(7) yes
C(20) C(24) 1.516(6) yes
C(21) C(22) 1.391(6) yes
N(1) H(13) 0.92(7) no
N(1) H(14) 0.82(5) no
N(2) H(15) 0.88(5) no
N(2) H(16) 0.97(7) no
N(3) H(17) 0.92(6) no
N(3) H(18) 0.88(8) no
N(4) H(19) 0.99(5) no
N(4) H(20) 0.94(6) no
C(2) H(1) 0.940 no
C(3) H(2) 0.940 no
C(4) H(3) 0.940 no
C(5) H(4) 0.940 no
C(6) H(5) 0.940 no
C(7) H(6) 0.940 no
C(9) H(7) 0.940 no
C(10) H(8) 0.940 no
C(18) H(9) 0.940 no
C(19) H(10) 0.940 no
C(21) H(11) 0.940 no
C(22) H(12) 0.940 no

loop_
_geom_contact_atom_site_label_1
_geom_contact_atom_site_label_2
_geom_contact_distance
_geom_contact_site_symmetry_2
O(1) O(7) 2.851(5) 2_765
O(1) N(1) 2.886(7) 2_665
O(1) N(3) 2.849(5) .
O(2) O(6) 3.032(5) 1_445
O(2) O(7) 3.316(7) 2_765
O(2) O(8) 2.728(10) .
O(2) N(3) 3.542(6) .
O(2) N(4) 2.849(5) .
O(2) C(21) 3.468(5) 2_766
O(2) C(22) 3.490(4) 2_766
O(3) O(5) 2.774(5) 2_766
O(3) O(7) 2.933(9) .
O(3) N(2) 2.730(5) 2_765
O(4) N(1) 2.895(5) 2_765
O(4) N(2) 3.565(6) 2_765
O(4) N(3) 2.790(7) 1_655
O(4) C(7) 3.430(4) 2_766
O(4) C(9) 3.381(4) 1_655
O(5) O(3) 2.774(5) 2_766
O(5) O(5) 2.744(4) 2_656
O(5) O(7) 3.492(7) 2_766
O(5) O(8) 2.831(8) .
O(5) N(4) 2.986(6) 2_656
O(5) C(3) 3.550(5) 1_656
O(5) C(7) 3.413(7) 2_656
O(5) C(24) 3.589(6) 2_766
O(6) O(2) 3.032(5) 1_665
O(6) O(7) 2.741(7) .
O(6) O(7) 3.103(11) 2_875
O(6) O(8) 3.177(8) 1_665
O(6) N(2) 2.836(9) 2_765
O(6) N(4) 3.472(8) 1_665
O(6) C(10) 3.526(6) 1_765
O(7) O(1) 2.851(5) 2_765
O(7) O(2) 3.316(7) 2_765
O(7) O(3) 2.933(9) .
O(7) O(5) 3.492(7) 2_766
O(7) O(6) 2.741(7) .
O(7) O(6) 3.103(11) 2_875
O(7) N(2) 3.523(9) 2_765
O(7) C(23) 3.148(6) 2_765
O(8) O(2) 2.728(10) .
O(8) O(5) 2.831(8) .
O(8) O(6) 3.177(8) 1_445
O(8) C(5) 3.457(10) 1_655
O(8) C(6) 3.560(11) 2_656
N(1) O(1) 2.886(7) 2_665
N(1) O(4) 2.895(5) 2_765
N(1) N(3) 3.484(6) 2_665
N(1) C(6) 3.540(5) 1_554
N(2) O(3) 2.730(5) 2_765
N(2) O(4) 3.565(6) 2_765
N(2) O(6) 2.836(9) 2_765
N(2) O(7) 3.523(9) 2_765
N(2) C(24) 3.515(6) 2_765
N(3) O(1) 2.849(5) .
N(3) O(2) 3.542(6) .
N(3) O(4) 2.790(7) 1_455
N(3) N(1) 3.484(6) 2_665
N(3) C(23) 3.568(6) .
N(4) O(2) 2.849(5) .
N(4) O(5) 2.986(6) 2_656
N(4) O(6) 3.472(8) 1_445
C(2) C(5) 3.496(6) 2_555
C(2) C(18) 3.475(8) 2_665
C(3) O(5) 3.550(5) 1_454
C(3) C(5) 3.549(7) 2_555
C(3) C(6) 3.598(5) 2_555
C(3) C(18) 3.519(8) 2_665
C(3) C(19) 3.525(8) 2_665
C(4) C(11) 3.433(5) 2_555
C(4) C(12) 3.486(6) 2_555
C(5) O(8) 3.457(10) 1_455
C(5) C(2) 3.496(6) 2_555
C(5) C(3) 3.549(7) 2_555
C(6) O(8) 3.560(11) 2_656
C(6) N(1) 3.540(5) 1_556
C(6) C(3) 3.598(5) 2_555
C(6) C(15) 3.512(5) 1_556
C(7) O(4) 3.430(4) 2_766
C(7) O(5) 3.413(7) 2_656
C(9) O(4) 3.381(4) 1_455
C(9) C(21) 3.548(6) 1_455
C(10) O(6) 3.526(6) 1_345
C(10) C(13) 3.430(5) 2_555
C(10) C(14) 3.459(6) 2_555
C(10) C(21) 3.560(5) 1_455
C(10) C(22) 3.175(6) 1_455
C(11) C(4) 3.433(5) 2_555
C(11) C(21) 3.440(7) 1_455
C(12) C(4) 3.486(6) 2_555
C(12) C(14) 3.573(5) 2_555
C(12) C(21) 3.444(6) 1_455
C(12) C(22) 3.395(7) 1_455
C(13) C(10) 3.430(5) 2_555
C(14) C(10) 3.459(6) 2_555
C(14) C(12) 3.573(5) 2_555
C(14) C(14) 3.594(7) 2_555
C(14) C(22) 3.518(5) 1_455
C(15) C(6) 3.512(5) 1_554
C(18) C(2) 3.475(8) 2_665
C(18) C(3) 3.519(8) 2_665
C(19) C(3) 3.525(8) 2_665
C(21) O(2) 3.468(5) 2_766
C(21) C(9) 3.548(6) 1_655
C(21) C(10) 3.560(5) 1_655
C(21) C(11) 3.440(7) 1_655
C(21) C(12) 3.444(6) 1_655
C(22) O(2) 3.490(4) 2_766
C(22) C(10) 3.175(6) 1_655
C(22) C(12) 3.395(7) 1_655
C(22) C(14) 3.518(5) 1_655
C(22) C(22) 3.551(6) 2_766
C(22) C(23) 3.432(5) 2_766
C(23) O(7) 3.148(6) 2_765
C(23) N(3) 3.568(6) .
C(23) C(22) 3.432(5) 2_766
C(24) O(5) 3.589(6) 2_766
C(24) N(2) 3.515(6) 2_765
O(1) H(1) 3.328 2_665
O(1) H(11) 3.442 2_766
O(1) H(12) 3.476 2_766
O(1) H(13) 2.03(7) 2_665
O(1) H(14) 3.09(6) 2_665
O(1) H(17) 1.96(6) .
O(1) H(18) 3.39(7) .
O(1) H(19) 2.89(6) .
O(2) H(8) 3.170 1_655
O(2) H(11) 3.496 2_766
O(2) H(12) 3.526 2_766
O(2) H(17) 2.88(7) .
O(2) H(19) 1.86(5) .
O(2) H(20) 3.41(5) .
O(3) H(6) 2.882 2_766
O(3) H(14) 3.09(6) 2_765
O(3) H(15) 3.28(5) 2_765
O(3) H(16) 1.76(8) 2_765
O(4) H(6) 2.935 2_766
O(4) H(7) 3.076 1_655
O(4) H(13) 3.45(6) 2_765
O(4) H(14) 2.08(5) 2_765
O(4) H(16) 2.81(8) 2_765
O(4) H(17) 3.17(7) 1_655
O(4) H(18) 1.96(8) 1_655
O(5) H(2) 2.659 1_656
O(5) H(6) 2.999 2_656
O(5) H(10) 3.451 2_766
O(5) H(20) 3.32(7) .
O(5) H(20) 2.07(7) 2_656
O(6) H(3) 2.771 1_765
O(6) H(7) 3.251 2_765
O(6) H(8) 2.647 1_765
O(6) H(15) 2.12(6) 2_765
O(6) H(16) 3.12(9) 2_765
O(6) H(19) 3.07(6) 1_665
O(6) H(20) 3.35(6) 1_665
O(7) H(3) 2.865 2_665
O(7) H(10) 3.179 .
O(7) H(15) 3.44(5) 2_765
O(7) H(16) 3.13(9) 2_765
O(7) H(17) 3.43(5) 2_765
O(7) H(19) 3.33(6) 2_765
O(7) H(20) 3.49(5) 1_665
O(8) H(1) 3.506 1_656
O(8) H(2) 3.107 1_656
O(8) H(4) 2.597 1_655
O(8) H(5) 3.085 2_656
O(8) H(6) 3.426 2_656
O(8) H(8) 3.121 1_655
O(8) H(12) 3.343 .
O(8) H(15) 3.35(4) 2_655
O(8) H(19) 3.11(7) .
O(8) H(20) 3.50(7) .
N(1) H(5) 3.232 1_554
N(1) H(6) 3.541 1_554
N(1) H(17) 3.05(6) 2_665
N(1) H(18) 3.27(6) 2_665
N(2) H(5) 3.039 1_554
N(2) H(6) 3.254 1_554
N(3) H(11) 3.089 2_766
N(3) H(13) 3.28(5) 2_665
N(3) H(14) 2.96(5) 2_665
C(1) H(5) 3.292 1_554
C(2) H(4) 3.521 2_555
C(2) H(5) 3.126 1_554
C(2) H(9) 2.852 2_665
C(3) H(9) 3.076 2_665
C(3) H(10) 3.089 2_665
C(5) H(1) 3.361 1_556
C(5) H(5) 3.076 2_556
C(5) H(12) 3.323 1_455
C(6) H(1) 3.163 1_556
C(6) H(2) 3.501 2_555
C(6) H(4) 3.138 2_556
C(6) H(5) 3.470 2_556
C(6) H(14) 3.57(3) 1_556
C(7) H(2) 3.478 2_555
C(7) H(14) 3.43(4) 1_556
C(7) H(16) 3.52(7) 1_556
C(8) H(3) 3.577 2_555
C(8) H(11) 3.484 1_455
C(9) H(8) 3.585 2_555
C(9) H(11) 3.421 1_455
C(10) H(12) 3.096 1_455
C(10) H(15) 3.55(4) 2_555
C(11) H(3) 3.382 2_555
C(11) H(11) 3.069 1_455
C(12) H(11) 3.249 1_455
C(12) H(12) 3.163 1_455
C(13) H(8) 3.379 2_555
C(15) H(5) 2.892 1_554
C(16) H(11) 3.596 2_766
C(17) H(12) 3.125 2_766
C(18) H(1) 3.189 2_665
C(18) H(2) 3.284 2_665
C(18) H(9) 3.216 2_765
C(18) H(10) 3.288 2_765
C(19) H(2) 3.039 2_665
C(19) H(9) 3.055 2_765
C(21) H(17) 3.45(5) 2_766
C(22) H(8) 3.321 1_655
C(22) H(12) 3.252 2_766
C(23) H(11) 3.514 2_766
C(23) H(12) 3.131 2_766
C(23) H(13) 3.23(7) 2_665
C(23) H(17) 2.71(6) .
C(23) H(19) 2.69(5) .
C(24) H(6) 3.055 2_766
C(24) H(14) 2.89(6) 2_765
C(24) H(16) 2.58(7) 2_765
C(24) H(18) 3.16(8) 1_655
H(1) O(1) 3.328 2_665
H(1) O(8) 3.506 1_454
H(1) C(5) 3.361 1_554
H(1) C(6) 3.163 1_554
H(1) C(18) 3.189 2_665
H(1) H(4) 3.061 1_554
H(1) H(5) 2.705 1_554
H(1) H(9) 2.700 2_665
H(2) O(5) 2.659 1_454
H(2) O(8) 3.107 1_454
H(2) C(6) 3.501 2_555
H(2) C(7) 3.478 2_555
H(2) C(18) 3.284 2_665
H(2) C(19) 3.039 2_665
H(2) H(9) 3.096 2_665
H(2) H(10) 2.645 2_665
H(2) H(20) 3.568 2_555
H(3) O(6) 2.771 1_345
H(3) O(7) 2.865 2_665
H(3) C(8) 3.577 2_555
H(3) C(11) 3.382 2_555
H(4) O(8) 2.597 1_455
H(4) C(2) 3.521 2_555
H(4) C(6) 3.138 2_556
H(4) H(1) 3.061 1_556
H(4) H(4) 3.427 2_556
H(4) H(5) 2.375 2_556
H(4) H(12) 3.283 1_455
H(4) H(15) 3.481 2_555
H(5) O(8) 3.085 2_656
H(5) N(1) 3.232 1_556
H(5) N(2) 3.039 1_556
H(5) C(1) 3.292 1_556
H(5) C(2) 3.126 1_556
H(5) C(5) 3.076 2_556
H(5) C(6) 3.470 2_556
H(5) C(15) 2.892 1_556
H(5) H(1) 2.705 1_556
H(5) H(4) 2.375 2_556
H(5) H(5) 3.160 2_556
H(5) H(13) 3.556 1_556
H(5) H(14) 3.423 1_556
H(5) H(15) 3.222 1_556
H(5) H(16) 3.327 1_556
H(6) O(3) 2.882 2_766
H(6) O(4) 2.935 2_766
H(6) O(5) 2.999 2_656
H(6) O(8) 3.426 2_656
H(6) N(1) 3.541 1_556
H(6) N(2) 3.254 1_556
H(6) C(24) 3.055 2_766
H(6) H(14) 3.173 1_556
H(6) H(16) 2.816 1_556
H(7) O(4) 3.076 1_455
H(7) O(6) 3.251 2_765
H(8) O(2) 3.170 1_455
H(8) O(6) 2.647 1_345
H(8) O(8) 3.121 1_455
H(8) C(9) 3.585 2_555
H(8) C(13) 3.379 2_555
H(8) C(22) 3.321 1_455
H(8) H(12) 3.084 1_455
H(8) H(15) 2.803 2_555
H(9) C(2) 2.852 2_665
H(9) C(3) 3.076 2_665
H(9) C(18) 3.216 2_765
H(9) C(19) 3.055 2_765
H(9) H(1) 2.700 2_665
H(9) H(2) 3.096 2_665
H(9) H(9) 2.897 2_765
H(9) H(10) 2.589 2_765
H(9) H(13) 3.024 2_665
H(10) O(5) 3.451 2_766
H(10) O(7) 3.179 .
H(10) C(3) 3.089 2_665
H(10) C(18) 3.288 2_765
H(10) H(2) 2.645 2_665
H(10) H(9) 2.589 2_765
H(11) O(1) 3.442 2_766
H(11) O(2) 3.496 2_766
H(11) N(3) 3.089 2_766
H(11) C(8) 3.484 1_655
H(11) C(9) 3.421 1_655
H(11) C(11) 3.069 1_655
H(11) C(12) 3.249 1_655
H(11) C(16) 3.596 2_766
H(11) C(23) 3.514 2_766
H(11) H(17) 2.737 2_766
H(11) H(18) 3.160 1_655
H(11) H(18) 3.394 2_766
H(11) H(19) 3.382 2_766
H(12) O(1) 3.476 2_766
H(12) O(2) 3.526 2_766
H(12) O(8) 3.343 .
H(12) C(5) 3.323 1_655
H(12) C(10) 3.096 1_655
H(12) C(12) 3.163 1_655
H(12) C(17) 3.125 2_766
H(12) C(22) 3.252 2_766
H(12) C(23) 3.131 2_766
H(12) H(4) 3.283 1_655
H(12) H(8) 3.084 1_655
H(12) H(12) 3.211 2_766
H(13) O(1) 2.03(7) 2_665
H(13) O(4) 3.45(6) 2_765
H(13) N(3) 3.28(5) 2_665
H(13) C(23) 3.23(7) 2_665
H(13) H(5) 3.556 1_554
H(13) H(9) 3.024 2_665
H(13) H(17) 2.65(8) 2_665
H(13) H(18) 3.31(8) 2_665
H(14) O(1) 3.09(6) 2_665
H(14) O(3) 3.09(6) 2_765
H(14) O(4) 2.08(5) 2_765
H(14) N(3) 2.96(5) 2_665
H(14) C(6) 3.57(3) 1_554
H(14) C(7) 3.43(4) 1_554
H(14) C(24) 2.89(6) 2_765
H(14) H(5) 3.423 1_554
H(14) H(6) 3.173 1_554
H(14) H(17) 2.71(9) 2_665
H(14) H(18) 2.59(9) 2_665
H(15) O(3) 3.28(5) 2_765
H(15) O(6) 2.12(6) 2_765
H(15) O(7) 3.44(5) 2_765
H(15) O(8) 3.35(4) 2_655
H(15) C(10) 3.55(4) 2_555
H(15) H(4) 3.481 2_555
H(15) H(5) 3.222 1_554
H(15) H(8) 2.803 2_555
H(16) O(3) 1.76(8) 2_765
H(16) O(4) 2.81(8) 2_765
H(16) O(6) 3.12(9) 2_765
H(16) O(7) 3.13(9) 2_765
H(16) C(7) 3.52(7) 1_554
H(16) C(24) 2.58(7) 2_765
H(16) H(5) 3.327 1_554
H(16) H(6) 2.816 1_554
H(17) O(1) 1.96(6) .
H(17) O(2) 2.88(7) .
H(17) O(4) 3.17(7) 1_455
H(17) O(7) 3.43(5) 2_765
H(17) N(1) 3.05(6) 2_665
H(17) C(21) 3.45(5) 2_766
H(17) C(23) 2.71(6) .
H(17) H(11) 2.737 2_766
H(17) H(13) 2.65(8) 2_665
H(17) H(14) 2.71(9) 2_665
H(18) O(1) 3.39(7) .
H(18) O(4) 1.96(8) 1_455
H(18) N(1) 3.27(6) 2_665
H(18) C(24) 3.16(8) 1_455
H(18) H(11) 3.160 1_455
H(18) H(11) 3.394 2_766
H(18) H(13) 3.31(8) 2_665
H(18) H(14) 2.59(9) 2_665
H(18) H(18) 3.53(8) 2_666
H(19) O(1) 2.89(6) .
H(19) O(2) 1.86(5) .
H(19) O(6) 3.07(6) 1_445
H(19) O(7) 3.33(5) 2_765
H(19) O(8) 3.11(7) .
H(19) C(23) 2.69(5) .
H(19) H(11) 3.382 2_766
H(20) O(2) 3.41(5) .
H(20) O(5) 3.32(7) .
H(20) O(5) 2.07(7) 2_656
H(20) O(6) 3.35(6) 1_445
H(20) O(7) 3.49(5) 1_445
H(20) O(8) 3.50(7) .
H(20) H(2) 3.568 2_555

loop_
_geom_torsion_atom_site_label_1
_geom_torsion_atom_site_label_2
_geom_torsion_atom_site_label_3
_geom_torsion_atom_site_label_4
_geom_torsion
C(2) C(1) C(13) C(9) -178.0(4)
C(2) C(1) C(13) C(14) 0.6(6)
C(13) C(1) C(2) C(3) -1.5(6)
C(2) C(1) C(15) N(1) 48.5(5)
C(2) C(1) C(15) N(2) -129.1(4)
C(15) C(1) C(2) C(3) 176.5(4)
C(13) C(1) C(15) N(1) -133.4(4)
C(13) C(1) C(15) N(2) 48.9(5)
C(15) C(1) C(13) C(9) 4.1(6)
C(15) C(1) C(13) C(14) -177.3(3)
C(1) C(2) C(3) C(4) 1.0(7)
C(2) C(3) C(4) C(14) 0.3(6)
C(3) C(4) C(14) C(10) 178.2(4)
C(3) C(4) C(14) C(13) -1.2(6)
C(6) C(5) C(12) C(10) 177.9(4)
C(6) C(5) C(12) C(11) -2.7(6)
C(12) C(5) C(6) C(7) 1.7(6)
C(5) C(6) C(7) C(8) 0.4(7)
C(6) C(7) C(8) C(11) -1.5(6)
C(6) C(7) C(8) C(16) 178.4(4)
C(7) C(8) C(11) C(9) -178.8(4)
C(7) C(8) C(11) C(12) 0.4(6)
C(7) C(8) C(16) N(3) -127.3(4)
C(7) C(8) C(16) N(4) 51.2(5)
C(11) C(8) C(16) N(3) 52.5(5)
C(11) C(8) C(16) N(4) -128.9(4)
C(16) C(8) C(11) C(9) 1.3(6)
C(16) C(8) C(11) C(12) -179.4(3)
C(11) C(9) C(13) C(1) 178.6(4)
C(11) C(9) C(13) C(14) 0.1(5)
C(13) C(9) C(11) C(8) 179.0(4)
C(13) C(9) C(11) C(12) -0.2(5)
C(12) C(10) C(14) C(4) -179.3(4)
C(12) C(10) C(14) C(13) 0.1(5)
C(14) C(10) C(12) C(5) 179.2(4)
C(14) C(10) C(12) C(11) -0.3(5)
C(8) C(11) C(12) C(5) 1.6(6)
C(8) C(11) C(12) C(10) -179.0(3)
C(9) C(11) C(12) C(5) -179.1(4)
C(9) C(11) C(12) C(10) 0.3(5)
C(1) C(13) C(14) C(4) 0.7(5)
C(1) C(13) C(14) C(10) -178.7(3)
C(9) C(13) C(14) C(4) 179.4(3)
C(9) C(13) C(14) C(10) -0.0(5)
C(18) C(17) C(22) C(21) -0.3(6)
C(22) C(17) C(18) C(19) 0.1(4)
C(18) C(17) C(23) O(1) -22.4(5)
C(18) C(17) C(23) O(2) 158.2(4)
C(23) C(17) C(18) C(19) -177.3(4)
C(22) C(17) C(23) O(1) 160.2(4)
C(22) C(17) C(23) O(2) -19.2(5)
C(23) C(17) C(22) C(21) 177.1(3)
C(17) C(18) C(19) C(20) 0.0(6)
C(18) C(19) C(20) C(21) 0.0(5)
C(18) C(19) C(20) C(24) 179.9(3)
C(19) C(20) C(21) C(22) -0.2(5)
C(19) C(20) C(24) O(3) 27.4(5)
C(19) C(20) C(24) O(4) -151.7(4)
C(21) C(20) C(24) O(3) -152.8(4)
C(21) C(20) C(24) O(4) 28.2(5)
C(24) C(20) C(21) C(22) 179.9(3)
C(20) C(21) C(22) C(17) 0.4(6)
